data_4350498
loop_
_publ_author_name
'Senda, Shunsuke'
'Ohki, Yasuhiro'
'Hirayama, Tomoko'
'Toda, Daisuke'
'Chen, Jing-Lin'
'Matsumoto, Tsuyoshi'
'Kawaguchi, Hiroyuki'
'Tatsumi, Kazuyuki'

_publ_section_title
;
 Mono{hydrotris(mercaptoimidazolyl)borato} complexes of manganese(II),
 iron(II), cobalt(II), and nickel(II) halides.
;
_journal_issue 24
_journal_name_full 'Inorganic chemistry'
_journal_page_first 9914
_journal_page_last 9925
_journal_paper_doi 10.1021/ic0610132
_journal_volume 45
_journal_year 2006
_chemical_formula_sum 'C30 H28 B Cl7 Co N6 S3'
_chemical_formula_weight 886.69
_space_group_IT_number 148
_space_group_name_Hall '-R 3'
_space_group_name_H-M_alt 'R -3 :H'
_symmetry_cell_setting trigonal
_symmetry_Int_Tables_number 148
_symmetry_space_group_name_H-M 'R -3 :H'
_cell_angle_alpha 90
_cell_angle_beta 90
_cell_angle_gamma 120
_cell_formula_units_Z 6
_cell_length_a 15.026(1)
_cell_length_b 15.026(1)
_cell_length_c 29.712(3)
_cell_measurement_reflns_used 5492
_cell_measurement_temperature 173.2
_cell_measurement_theta_max 27.5
_cell_measurement_theta_min 3.2
_cell_volume 5809.6(8)
_computing_cell_refinement CRYSTALCLEAR
_computing_data_collection CRYSTALCLEAR
_computing_data_reduction 'teXsan Ver. 1.11'
_computing_publication_material 'teXsan Ver. 1.11'
_computing_structure_refinement 'teXsan Ver. 1.10'
_computing_structure_solution SIR92
_diffrn_detector_area_resol_mean 14.62
_diffrn_measured_fraction_theta_full 0.9939
_diffrn_measured_fraction_theta_max 0.9939
_diffrn_measurement_device_type 'Rigaku/MSC Mercury CCD'
_diffrn_measurement_method \w
_diffrn_radiation_type 'Mo K\a'
_diffrn_radiation_wavelength 0.7107
_diffrn_reflns_av_R_equivalents 0.036
_diffrn_reflns_limit_h_max 18
_diffrn_reflns_limit_h_min -18
_diffrn_reflns_limit_k_max 19
_diffrn_reflns_limit_k_min -15
_diffrn_reflns_limit_l_max 38
_diffrn_reflns_limit_l_min -38
_diffrn_reflns_number 15187
_diffrn_reflns_theta_full 27.49
_diffrn_reflns_theta_max 27.49
_exptl_absorpt_coefficient_mu 1.119
_exptl_absorpt_correction_T_max 0.894
_exptl_absorpt_correction_T_min 0.733
_exptl_absorpt_correction_type multi-scan
_exptl_absorpt_process_details '(Jacobson, 1998)'
_exptl_crystal_colour green
_exptl_crystal_density_diffrn 1.521
_exptl_crystal_density_method 'not measured'
_exptl_crystal_description block
_exptl_crystal_size_max 0.150
_exptl_crystal_size_mid 0.150
_exptl_crystal_size_min 0.100
_refine_diff_density_max 2.91
_refine_diff_density_min -1.01
_refine_ls_extinction_method none
_refine_ls_goodness_of_fit_ref 2.045
_refine_ls_hydrogen_treatment noref
_refine_ls_number_parameters 145
_refine_ls_number_reflns 2896
_refine_ls_R_factor_gt 0.0733
_refine_ls_shift/su_max 0.0003
_refine_ls_structure_factor_coef F
_refine_ls_weighting_details 'w = 1/[\s^2^(Fo) + 0.00076|Fo|^2^]'
_refine_ls_weighting_scheme calc
_refine_ls_wR_factor_ref 0.1004
_reflns_number_gt 2395
_reflns_number_total 2949
_reflns_threshold_expression F^2^>2.0\s(F^2^)
_cod_data_source_file ic0610132si20060906_094900.cif
_cod_data_source_block PhCoCl
_cod_original_cell_volume 5809.6(9)
_cod_original_sg_symbol_H-M 'R -3         '
_cod_original_formula_sum 'C30 H28 B Cl7 Co N6 S3 '
_cod_database_code 4350498

loop_
_symmetry_equiv_pos_as_xyz
x,y,z
-y,x-y,z
-x+y,-x,z
-x,-y,-z
y,-x+y,-z
x-y,x,-z
2/3+x,1/3+y,1/3+z
2/3-y,1/3+x-y,1/3+z
2/3-x+y,1/3-x,1/3+z
2/3-x,1/3-y,1/3-z
2/3+y,1/3-x+y,1/3-z
2/3+x-y,1/3+x,1/3-z
1/3+x,2/3+y,2/3+z
1/3-y,2/3+x-y,2/3+z
1/3-x+y,2/3-x,2/3+z
1/3-x,2/3-y,2/3-z
1/3+y,2/3-x+y,2/3-z
1/3+x-y,2/3+x,2/3-z

loop_
_atom_site_label
_atom_site_type_symbol
_atom_site_fract_x
_atom_site_fract_y
_atom_site_fract_z
_atom_site_U_iso_or_equiv
_atom_site_adp_type
_atom_site_occupancy
_atom_site_calc_flag
_atom_site_refinement_flags
Co(1) Co 0.0000 0.0000 0.75344(3) 0.0183(1) Uani 1.00 d SP
Cl(1) Cl 0.0000 0.0000 0.67763(7) 0.0309(3) Uani 1.00 d SP
Cl(2) Cl 0.1730(1) 0.2874(2) 0.69888(7) 0.0628(6) Uani 1.00 d .
Cl(3) Cl 0.3165(1) 0.2737(1) 0.63673(6) 0.0599(5) Uani 1.00 d .
S(1) S 0.16046(8) 0.04188(8) 0.78209(4) 0.0206(3) Uani 1.00 d .
N(1) N 0.1025(3) 0.0970(3) 0.8610(1) 0.0187(9) Uani 1.00 d .
N(2) N 0.2484(3) 0.2167(3) 0.8326(1) 0.0202(9) Uani 1.00 d .
C(1) C 0.1689(3) 0.1186(3) 0.8265(1) 0.018(1) Uani 1.00 d .
C(2) C 0.1397(3) 0.1838(3) 0.8884(2) 0.023(1) Uani 1.00 d .
C(3) C 0.2291(4) 0.2574(3) 0.8710(2) 0.025(1) Uani 1.00 d .
C(4) C 0.3364(3) 0.2729(3) 0.8047(1) 0.020(1) Uani 1.00 d .
C(5) C 0.4030(4) 0.2373(4) 0.7960(2) 0.029(1) Uani 1.00 d .
C(6) C 0.4864(4) 0.2931(4) 0.7676(2) 0.038(1) Uani 1.00 d .
C(7) C 0.5030(4) 0.3857(4) 0.7494(2) 0.036(1) Uani 1.00 d .
C(8) C 0.4380(4) 0.4218(4) 0.7593(2) 0.034(1) Uani 1.00 d .
C(9) C 0.3530(3) 0.3663(3) 0.7873(2) 0.025(1) Uani 1.00 d .
C(10) C 0.2448(4) 0.2272(4) 0.6860(2) 0.037(1) Uani 1.00 d .
B(1) B 0.0000 0.0000 0.8753(3) 0.016(1) Uani 1.00 d SP
H(1) H 0.0000 0.0000 0.9130 0.0366 Uiso 1.00 calc SP
H(2) H 0.1072 0.1897 0.9155 0.0275 Uiso 1.00 calc .
H(3) H 0.2716 0.3263 0.8829 0.0308 Uiso 1.00 calc .
H(4) H 0.3915 0.1735 0.8095 0.0348 Uiso 1.00 calc .
H(5) H 0.5329 0.2682 0.7607 0.0451 Uiso 1.00 calc .
H(6) H 0.5611 0.4248 0.7296 0.0434 Uiso 1.00 calc .
H(7) H 0.4510 0.4868 0.7469 0.0407 Uiso 1.00 calc .
H(8) H 0.3071 0.3918 0.7945 0.0307 Uiso 1.00 calc .
H(9) H 0.1983 0.1541 0.6825 0.0454 Uiso 1.00 calc .
H(10) H 0.2917 0.2390 0.7107 0.0454 Uiso 1.00 calc .

loop_
_atom_site_aniso_label
_atom_site_aniso_U_11
_atom_site_aniso_U_22
_atom_site_aniso_U_33
_atom_site_aniso_U_12
_atom_site_aniso_U_13
_atom_site_aniso_U_23
Co(1) 0.0173(3) 0.0173 0.0204(5) 0.0087 0.0000 0.0000
Cl(1) 0.0353(7) 0.0353 0.0219(10) 0.0177 0.0000 0.0000
Cl(2) 0.064(1) 0.082(1) 0.063(1) 0.052(1) -0.0169(9) -0.0306(9)
Cl(3) 0.0528(10) 0.070(1) 0.0443(9) 0.0210(9) 0.0184(7) 0.0191(8)
S(1) 0.0164(5) 0.0208(5) 0.0249(6) 0.0096(4) -0.0007(4) -0.0047(4)
N(1) 0.015(2) 0.016(2) 0.026(2) 0.008(1) -0.001(1) -0.002(1)
N(2) 0.017(2) 0.017(2) 0.023(2) 0.006(1) 0.001(1) -0.001(1)
C(1) 0.016(2) 0.015(2) 0.024(2) 0.009(2) -0.002(2) -0.002(2)
C(2) 0.023(2) 0.020(2) 0.024(2) 0.010(2) 0.000(2) -0.006(2)
C(3) 0.026(2) 0.018(2) 0.032(3) 0.010(2) 0.000(2) -0.006(2)
C(4) 0.015(2) 0.019(2) 0.022(2) 0.004(2) -0.001(2) 0.000(2)
C(5) 0.022(2) 0.023(2) 0.043(3) 0.012(2) 0.004(2) 0.007(2)
C(6) 0.025(2) 0.036(3) 0.051(4) 0.015(2) 0.009(2) 0.006(2)
C(7) 0.022(2) 0.035(3) 0.037(3) 0.005(2) 0.007(2) 0.007(2)
C(8) 0.033(3) 0.024(2) 0.034(3) 0.007(2) -0.002(2) 0.007(2)
C(9) 0.024(2) 0.020(2) 0.029(2) 0.010(2) -0.004(2) 0.000(2)
C(10) 0.040(3) 0.047(3) 0.028(3) 0.026(3) 0.002(2) -0.002(2)
B(1) 0.011(2) 0.0109 0.026(4) 0.0055 0.0000 0.0000

loop_
_atom_type_symbol
_atom_type_description
_atom_type_scat_dispersion_real
_atom_type_scat_dispersion_imag
_atom_type_scat_source
C C 0.003 0.002
;International Tables for Crystallography
(1992, Vol. C, Tables 4.2.6.8 and 6.1.1.1)
;
N N 0.006 0.003
;International Tables for Crystallography
(1992, Vol. C, Tables 4.2.6.8 and 6.1.1.1)
;
Co Co 0.349 0.972
;International Tables for Crystallography
(1992, Vol. C, Tables 4.2.6.8 and 6.1.1.1)
;
S S 0.125 0.123
;International Tables for Crystallography
(1992, Vol. C, Tables 4.2.6.8 and 6.1.1.1)
;
Cl Cl 0.148 0.159
;International Tables for Crystallography
(1992, Vol. C, Tables 4.2.6.8 and 6.1.1.1)
;
B B 0.001 0.001
;International Tables for Crystallography
(1992, Vol. C, Tables 4.2.6.8 and 6.1.1.1)
;
H H 0.000 0.000
;International Tables for Crystallography
(1992, Vol. C, Table 6.1.1.2)
;

loop_
_geom_angle_atom_site_label_1
_geom_angle_atom_site_label_2
_geom_angle_atom_site_label_3
_geom_angle
_geom_angle_site_symmetry_1
_geom_angle_site_symmetry_3
_geom_angle_publ_flag
Cl(1) Co(1) S(1) 111.45(4) . . yes
Cl(1) Co(1) S(1) 111.45(4) . 2_555 yes
Cl(1) Co(1) S(1) 111.45(4) . 3_555 yes
S(1) Co(1) S(1) 107.42(4) . 2_555 yes
S(1) Co(1) S(1) 107.42(4) . 3_555 yes
S(1) Co(1) S(1) 107.42(4) 2_555 3_555 yes
Co(1) S(1) C(1) 100.5(1) . . yes
C(1) N(1) C(2) 108.4(3) . . yes
C(1) N(1) B(1) 134.2(4) . . yes
C(2) N(1) B(1) 117.4(4) . . yes
C(1) N(2) C(3) 108.7(4) . . yes
C(1) N(2) C(4) 127.8(4) . . yes
C(3) N(2) C(4) 123.5(4) . . yes
S(1) C(1) N(1) 128.7(3) . . yes
S(1) C(1) N(2) 123.9(3) . . yes
N(1) C(1) N(2) 107.5(4) . . yes
N(1) C(2) C(3) 108.2(4) . . yes
N(2) C(3) C(2) 107.2(4) . . yes
N(2) C(4) C(5) 121.3(4) . . yes
N(2) C(4) C(9) 117.2(4) . . yes
C(5) C(4) C(9) 121.5(4) . . yes
C(4) C(5) C(6) 119.4(4) . . yes
C(5) C(6) C(7) 119.6(5) . . yes
C(6) C(7) C(8) 120.5(5) . . yes
C(7) C(8) C(9) 120.8(5) . . yes
C(4) C(9) C(8) 118.2(4) . . yes
Cl(2) C(10) Cl(3) 113.0(3) . . yes
N(1) B(1) N(1) 112.9(3) . 2_555 yes
N(1) B(1) N(1) 112.9(3) . 3_555 yes
N(1) B(1) N(1) 112.9(3) 2_555 3_555 yes

loop_
_geom_bond_atom_site_label_1
_geom_bond_atom_site_label_2
_geom_bond_distance
_geom_bond_site_symmetry_2
_geom_bond_publ_flag
Co(1) Cl(1) 2.252(2) . yes
Co(1) S(1) 2.327(1) . yes
Co(1) S(1) 2.327(1) 2_555 yes
Co(1) S(1) 2.327(1) 3_555 yes
Cl(2) C(10) 1.761(6) . yes
Cl(3) C(10) 1.744(6) . yes
S(1) C(1) 1.715(4) . yes
N(1) C(1) 1.350(5) . yes
N(1) C(2) 1.396(5) . yes
N(1) B(1) 1.560(4) . yes
N(2) C(1) 1.369(5) . yes
N(2) C(3) 1.391(6) . yes
N(2) C(4) 1.426(5) . yes
C(2) C(3) 1.345(6) . yes
C(4) C(5) 1.375(6) . yes
C(4) C(9) 1.395(6) . yes
C(5) C(6) 1.392(7) . yes
C(6) C(7) 1.393(8) . yes
C(7) C(8) 1.366(8) . yes
C(8) C(9) 1.398(7) . yes

loop_
_geom_contact_atom_site_label_1
_geom_contact_atom_site_label_2
_geom_contact_distance
_geom_contact_site_symmetry_2
Cl(1) C(10) 3.562(6) .
Cl(1) C(10) 3.562(6) 2_555
Cl(1) C(10) 3.562(6) 3_555
Cl(2) Cl(3) 3.520(2) 11_456
Cl(2) C(9) 3.524(5) .
Cl(3) C(10) 3.596(6) 10_556
N(2) C(8) 3.555(6) 18_546
C(9) C(10) 3.559(7) .

loop_
_geom_torsion_atom_site_label_1
_geom_torsion_atom_site_label_2
_geom_torsion_atom_site_label_3
_geom_torsion_atom_site_label_4
_geom_torsion
_geom_torsion_site_symmetry_2
_geom_torsion_site_symmetry_3
_geom_torsion_site_symmetry_4
_geom_torsion_publ_flag
Co(1) S(1) C(1) N(1) 54.9(4) . . . yes
Co(1) S(1) C(1) N(2) -124.9(3) . . . yes
Co(1) S(1) C(1) N(1) 54.9(4) 2_555 2_555 2_555 yes
Co(1) S(1) C(1) N(2) -124.9(3) 2_555 2_555 2_555 yes
Co(1) S(1) C(1) N(1) 54.9(4) 3_555 3_555 3_555 yes
Co(1) S(1) C(1) N(2) -124.9(3) 3_555 3_555 3_555 yes
Cl(1) Co(1) S(1) C(1) 140.2(1) . . . yes
Cl(1) Co(1) S(1) C(1) 140.2(1) . 2_555 2_555 yes
Cl(1) Co(1) S(1) C(1) 140.2(1) . 3_555 3_555 yes
S(1) Co(1) S(1) C(1) -97.4(1) . 2_555 2_555 yes
S(1) Co(1) S(1) C(1) 17.9(2) . 3_555 3_555 yes
S(1) C(1) N(1) C(2) -178.3(3) . . . yes
S(1) C(1) N(1) B(1) 2.5(7) . . . yes
S(1) C(1) N(2) C(3) 178.1(3) . . . yes
S(1) C(1) N(2) C(4) 0.0(6) . . . yes
N(1) C(1) N(2) C(3) -1.7(5) . . . yes
N(1) C(1) N(2) C(4) -179.8(4) . . . yes
N(1) C(2) C(3) N(2) -0.2(5) . . . yes
N(1) B(1) N(1) C(1) 30.1(8) . 2_555 2_555 yes
N(1) B(1) N(1) C(2) -149.1(4) . 2_555 2_555 yes
N(1) B(1) N(1) C(1) -99.3(4) . 3_555 3_555 yes
N(1) B(1) N(1) C(2) 81.5(7) . 3_555 3_555 yes
N(2) C(1) N(1) C(2) 1.5(5) . . . yes
N(2) C(1) N(1) B(1) -177.7(4) . . . yes
N(2) C(4) C(5) C(6) 178.2(5) . . . yes
N(2) C(4) C(9) C(8) -179.0(4) . . . yes
C(1) N(1) C(2) C(3) -0.8(5) . . . yes
C(1) N(2) C(3) C(2) 1.2(5) . . . yes
C(1) N(2) C(4) C(5) -58.9(6) . . . yes
C(1) N(2) C(4) C(9) 122.3(5) . . . yes
C(2) C(3) N(2) C(4) 179.4(4) . . . yes
C(3) N(2) C(4) C(5) 123.2(5) . . . yes
C(3) N(2) C(4) C(9) -55.6(6) . . . yes
C(3) C(2) N(1) B(1) 178.6(4) . . . yes
C(4) C(5) C(6) C(7) 1.9(9) . . . yes
C(4) C(9) C(8) C(7) -0.3(8) . . . yes
C(5) C(4) C(9) C(8) 2.2(7) . . . yes
C(5) C(6) C(7) C(8) -0.1(9) . . . yes
C(6) C(5) C(4) C(9) -3.0(8) . . . yes
C(6) C(7) C(8) C(9) -0.8(8) . . . yes
C(6) C(7) C(8) C(9) -0.8(8) . . . yes
